data_2008097
loop_
_publ_author_name
' Nakai, Hiroshi '
'Kobayashi, Shinobu'
'Ozaki, Mamoru'
'Hayase, Yoshio'
'Takeda, Reiji'

_publ_section_title
;
 Micacocidin A
;
_journal_issue 1
_journal_name_full 'Acta Crystallographica Section C'
_journal_page_first 54
_journal_page_last 56
_journal_paper_doi 10.1107/S0108270198010920
_journal_volume 55
_journal_year 1999
_chemical_formula_moiety '[Zn(C27 H37 N3 O4 S3 )]'
_chemical_formula_sum 'C27 H37 N3 O4 S3 Zn'
_chemical_formula_weight 629.17
_space_group_IT_number 1
_symmetry_cell_setting triclinic
_symmetry_space_group_name_Hall 'P 1'
_symmetry_space_group_name_H-M 'P 1'
_cell_angle_alpha 115.26(4)
_cell_angle_beta 93.17(4)
_cell_angle_gamma 86.49(3)
_cell_formula_units_Z 2
_cell_length_a 12.146(3)
_cell_length_b 12.682(6)
_cell_length_c 10.842(8)
_cell_measurement_reflns_used 25
_cell_measurement_temperature 295
_cell_measurement_theta_max 23.2
_cell_measurement_theta_min 20.2
_cell_volume 1506.7(15)
_computing_cell_refinement
;
 MSC/AFC Diffractometer Control Software
;
_computing_data_collection
;
 MSC/AFC Diffractometer Control Software
 (Molecular Structure Corporation, 1991)
;
_computing_data_reduction
;
TEXSAN (Molecular Structure Corporation, 1992)
;
_computing_publication_material TEXSAN
_computing_structure_refinement
;
TEXSAN
;
_computing_structure_solution
;
SHELXS86 (Sheldrick, 1990) and DIRDIF92 (Beurskens et al, 1992)
;
_diffrn_ambient_temperature 295
_diffrn_measurement_device_type 'Rigaku AFC5R'
_diffrn_measurement_method \w-2\q
_diffrn_radiation_monochromator graphite
_diffrn_radiation_source 'Rigaku rotating anode'
_diffrn_radiation_type 'Mo K\a'
_diffrn_radiation_wavelength 0.7107
_diffrn_reflns_av_sigmaI/netI 0.127
_diffrn_reflns_limit_h_max 14
_diffrn_reflns_limit_h_min -14
_diffrn_reflns_limit_k_max 15
_diffrn_reflns_limit_k_min -15
_diffrn_reflns_limit_l_max 12
_diffrn_reflns_limit_l_min -12
_diffrn_reflns_number 11132
_diffrn_reflns_reduction_process 'Lp corrections applied'
_diffrn_reflns_theta_max 25.1
_diffrn_reflns_theta_min 1.7
_diffrn_standards_decay_% 1.57
_diffrn_standards_interval_count 150
_diffrn_standards_number 3
_exptl_absorpt_coefficient_mu 1.059
_exptl_absorpt_correction_T_max 1.000
_exptl_absorpt_correction_T_min 0.861
_exptl_absorpt_correction_type refdelf
_exptl_absorpt_process_details '(Walker & Stuart, 1983)'
_exptl_crystal_colour 'pale yellow'
_exptl_crystal_density_diffrn 1.387
_exptl_crystal_density_meas ?
_exptl_crystal_description 'rhombic plate'
_exptl_crystal_F_000 660.00
_exptl_crystal_size_max 0.40
_exptl_crystal_size_mid 0.15
_exptl_crystal_size_min 0.05
_refine_diff_density_max 0.46
_refine_diff_density_min -0.63
_refine_ls_abs_structure_details ' Flack (1983)'
_refine_ls_abs_structure_Flack 0.01(2)
_refine_ls_extinction_method none
_refine_ls_goodness_of_fit_ref 1.000
_refine_ls_hydrogen_treatment noref
_refine_ls_matrix_type full
_refine_ls_number_constraints 0
_refine_ls_number_parameters 683
_refine_ls_number_reflns 6967
_refine_ls_number_restraints 0
_refine_ls_R_factor_all 0.055
_refine_ls_R_factor_gt 0.055
_refine_ls_shift/esd_mean 0.001
_refine_ls_shift/su_max 0.005
_refine_ls_structure_factor_coef F
_refine_ls_weighting_details 'w = 1/[\s^2^(Fo) + 0.00164|Fo|^2^]'
_refine_ls_weighting_scheme calc
_refine_ls_wR_factor_ref 0.065
_reflns_number_gt 3266
_reflns_number_total 11132
_reflns_threshold_expression 'I > 2\s (I)'
_cod_data_source_file oa1049.cif
_cod_data_source_block oa1049
_cod_depositor_comments
;
The following automatic conversions were performed:

'_exptl_crystal_density_meas' value 'not measured' was changed to '?'
- the value is perceived as not measured.

Automatic conversion script
Id: cif_fix_values 3008 2015-01-20 13:52:24Z robertas 
;
_cod_original_cell_volume 1506.0(10)
_cod_original_sg_symbol_H-M 'P 1        '
_cod_original_formula_sum 'C27 H37 N3 O4 S3 Zn '
_cod_database_code 2008097

loop_
_symmetry_equiv_pos_as_xyz
'  +x,  +y,  +z'

loop_
_atom_site_label
_atom_site_fract_x
_atom_site_fract_y
_atom_site_fract_z
_atom_site_U_iso_or_equiv
_atom_site_adp_type
_atom_site_occupancy
_atom_site_type_symbol
ZnA -0.013 0.999 0.015 0.0407(3) Uani 1.00 Zn
ZnB -0.07180(10) 0.53070(10) -0.22290(10) 0.0407(3) Uani 1.00 Zn
S1A -0.1243(3) 0.9156(2) 0.3576(3) 0.0596(8) Uani 1.00 S
S1B 0.0395(3) 0.6124(2) 0.2154(3) 0.0631(8) Uani 1.00 S
S2A 0.2797(2) 0.9454(3) 0.2896(3) 0.0777(10) Uani 1.00 S
S2B -0.3648(3) 0.5857(3) 0.0687(3) 0.0790(10) Uani 1.00 S
S3A 0.1904(3) 1.0889(3) -0.2670(3) 0.0770(10) Uani 1.00 S
S3B -0.2764(3) 0.4433(3) -0.6206(3) 0.0712(9) Uani 1.00 S
O1A -0.1608(5) 0.9264(5) -0.0529(6) 0.040(2) Uani 1.00 O
O1B 0.0756(5) 0.6051(5) -0.2012(6) 0.043(2) Uani 1.00 O
O2A 0.0825(5) 0.8280(5) -0.0818(7) 0.050(2) Uani 1.00 O
O2B -0.1670(5) 0.7007(5) -0.1618(6) 0.046(2) Uani 1.00 O
O3A -0.0701(9) 1.3205(6) 0.0295(8) 0.104(3) Uani 1.00 O
O3B -0.0154(9) 0.2081(6) -0.5235(7) 0.108(3) Uani 1.00 O
O4A -0.0559(6) 1.1699(5) 0.0817(6) 0.054(2) Uani 1.00 O
O4B -0.0282(6) 0.3581(5) -0.3226(6) 0.055(2) Uani 1.00 O
N1A -0.0412(6) 0.9732(6) 0.1835(7) 0.045(2) Uani 1.00 N
N1B -0.0439(6) 0.5561(6) -0.0263(7) 0.044(2) Uani 1.00 N
N2A 0.1660(6) 1.0185(6) 0.1232(7) 0.047(2) Uani 1.00 N
N2B -0.2512(6) 0.5120(6) -0.1585(7) 0.048(2) Uani 1.00 N
N3A 0.0525(6) 1.0344(5) -0.1345(7) 0.041(2) Uani 1.00 N
N3B -0.1394(6) 0.4961(6) -0.4149(7) 0.038(2) Uani 1.00 N
C1A -0.2447(7) 0.9721(7) 0.0312(9) 0.045(2) Uani 1.00 C
C1B 0.1600(7) 0.5585(7) -0.1518(9) 0.043(2) Uani 1.00 C
C2A -0.3450(9) 0.9974(9) -0.0260(10) 0.057(3) Uani 1.00 C
C2B 0.2598(9) 0.5372(9) -0.2180(10) 0.055(3) Uani 1.00 C
C3A -0.4355(9) 1.0440(10) 0.0540(10) 0.079(3) Uani 1.00 C
C3B 0.3545(9) 0.4990(10) -0.1690(10) 0.079(4) Uani 1.00 C
C4A -0.4297(9) 1.0650(10) 0.1900(10) 0.077(3) Uani 1.00 C
C4B 0.3490(9) 0.4730(10) -0.0550(10) 0.077(4) Uani 1.00 C
C5A -0.3352(9) 1.0396(8) 0.2497(10) 0.058(2) Uani 1.00 C
C5B 0.2511(9) 0.4896(8) 0.0100(10) 0.060(3) Uani 1.00 C
C6A -0.2395(7) 0.9928(7) 0.1684(9) 0.047(2) Uani 1.00 C
C6B 0.1562(8) 0.5356(7) -0.0339(9) 0.047(2) Uani 1.00 C
C7A -0.3388(9) 1.0778(9) 0.4040(10) 0.069(3) Uani 1.00 C
C7B 0.2529(9) 0.4497(8) 0.1260(10) 0.063(3) Uani 1.00 C
C8A -0.3970(10) 0.9900(10) 0.4360(10) 0.080(4) Uani 1.00 C
C8B 0.3110(10) 0.5374(9) 0.2560(10) 0.079(4) Uani 1.00 C
C9A -0.4100(10) 1.0300(10) 0.5910(10) 0.097(5) Uani 1.00 C
C9B 0.3220(10) 0.4970(10) 0.3700(10) 0.080(4) Uani 1.00 C
C10A -0.4950(10) 1.1300(10) 0.649(2) 0.110(5) Uani 1.00 C
C10B 0.4000(10) 0.3940(10) 0.3380(10) 0.091(4) Uani 1.00 C
C11A -0.504(2) 1.168(2) 0.799(2) 0.142(7) Uani 1.00 C
C11B 0.4110(10) 0.3550(10) 0.4570(10) 0.113(6) Uani 1.00 C
C12A -0.1332(8) 0.9682(7) 0.2289(9) 0.045(2) Uani 1.00 C
C12B 0.0479(8) 0.5622(7) 0.0364(9) 0.046(2) Uani 1.00 C
C13A 0.0228(9) 0.9356(7) 0.3751(9) 0.055(2) Uani 1.00 C
C13B -0.1062(9) 0.5940(8) 0.1946(9) 0.057(2) Uani 1.00 C
C14A 0.0552(8) 0.9315(7) 0.2396(9) 0.047(2) Uani 1.00 C
C14B -0.1396(8) 0.5997(7) 0.0599(9) 0.046(2) Uani 1.00 C
C15A 0.1511(9) 1.0076(9) 0.2500(10) 0.051(2) Uani 1.00 C
C15B -0.2351(9) 0.5252(8) -0.0140(10) 0.050(2) Uani 1.00 C
C16A 0.2889(9) 0.8516(9) 0.1100(10) 0.072(3) Uani 1.00 C
C16B -0.3741(10) 0.6770(9) -0.0210(10) 0.079(3) Uani 1.00 C
C17A 0.2455(8) 0.9245(8) 0.0360(10) 0.053(3) Uani 1.00 C
C17B -0.3314(8) 0.6050(8) -0.1640(10) 0.053(3) Uani 1.00 C
C18A 0.2068(9) 1.1363(8) 0.1550(10) 0.066(3) Uani 1.00 C
C18B -0.2929(9) 0.3952(8) -0.2490(10) 0.071(3) Uani 1.00 C
C19A 0.1919(7) 0.8479(7) -0.1045(9) 0.047(2) Uani 1.00 C
C19B -0.2765(7) 0.6839(7) -0.2168(10) 0.049(2) Uani 1.00 C
C20A 0.1996(8) 0.8811(8) -0.2248(10) 0.056(2) Uani 1.00 C
C20B -0.2836(8) 0.6499(8) -0.3730(10) 0.059(2) Uani 1.00 C
C21A 0.3229(10) 0.8790(10) -0.2590(10) 0.083(4) Uani 1.00 C
C21B -0.4053(10) 0.6530(10) -0.4170(10) 0.088(4) Uani 1.00 C
C22A 0.1404(9) 0.7916(8) -0.3505(10) 0.065(3) Uani 1.00 C
C22B -0.2232(10) 0.7410(9) -0.3990(10) 0.071(4) Uani 1.00 C
C23A 0.1415(9) 0.9989(9) -0.1980(10) 0.060(3) Uani 1.00 C
C23B -0.2267(9) 0.5326(8) -0.4550(10) 0.048(2) Uani 1.00 C
C24A 0.0890(10) 1.2035(8) -0.1740(10) 0.065(3) Uani 1.00 C
C24B -0.1728(9) 0.3283(8) -0.6299(9) 0.062(3) Uani 1.00 C
C25A 0.0005(9) 1.1425(7) -0.1364(9) 0.053(2) Uani 1.00 C
C25B -0.0870(8) 0.3875(7) -0.5209(9) 0.052(2) Uani 1.00 C
C26A -0.0936(10) 1.1070(9) -0.2420(10) 0.071(3) Uani 1.00 C
C26B 0.0102(9) 0.4227(9) -0.5780(10) 0.071(4) Uani 1.00 C
C27A -0.0459(9) 1.2176(8) 0.0045(9) 0.058(3) Uani 1.00 C
C27B -0.0421(9) 0.3122(8) -0.4508(9) 0.054(2) Uani 1.00 C
H1 0.056 0.769 -0.136 0.038 Uiso 1.00 H
H2 -0.146 0.765 -0.159 0.036 Uiso 1.00 H
H3 -0.350 0.982 -0.120 0.068 Uiso 1.00 H
H4 -0.502 1.062 0.016 0.094 Uiso 1.00 H
H5 -0.493 1.097 0.244 0.093 Uiso 1.00 H
H6 -0.265 1.085 0.441 0.083 Uiso 1.00 H
H7 -0.377 1.151 0.445 0.083 Uiso 1.00 H
H8 -0.468 0.979 0.393 0.096 Uiso 1.00 H
H9 -0.355 0.918 0.401 0.096 Uiso 1.00 H
H10 -0.432 0.966 0.607 0.116 Uiso 1.00 H
H11 -0.340 1.055 0.637 0.116 Uiso 1.00 H
H12 -0.474 1.194 0.632 0.132 Uiso 1.00 H
H13 -0.565 1.105 0.605 0.132 Uiso 1.00 H
H14 -0.434 1.193 0.843 0.170 Uiso 1.00 H
H15 -0.557 1.231 0.834 0.170 Uiso 1.00 H
H16 -0.525 1.105 0.815 0.170 Uiso 1.00 H
H17 0.039 1.009 0.448 0.066 Uiso 1.00 H
H18 0.061 0.875 0.392 0.066 Uiso 1.00 H
H19 0.073 0.853 0.179 0.056 Uiso 1.00 H
H20 0.138 1.083 0.321 0.061 Uiso 1.00 H
H21 0.363 0.826 0.088 0.087 Uiso 1.00 H
H22 0.245 0.786 0.086 0.087 Uiso 1.00 H
H23 0.306 0.961 0.021 0.064 Uiso 1.00 H
H24 0.276 1.146 0.202 0.079 Uiso 1.00 H
H25 0.215 1.143 0.072 0.079 Uiso 1.00 H
H26 0.155 1.195 0.210 0.079 Uiso 1.00 H
H27 0.230 0.774 -0.133 0.056 Uiso 1.00 H
H28 0.355 0.802 -0.285 0.100 Uiso 1.00 H
H29 0.327 0.900 -0.333 0.100 Uiso 1.00 H
H30 0.362 0.932 -0.181 0.100 Uiso 1.00 H
H31 0.065 0.791 -0.332 0.078 Uiso 1.00 H
H32 0.145 0.811 -0.425 0.078 Uiso 1.00 H
H33 0.174 0.716 -0.373 0.078 Uiso 1.00 H
H34 0.122 1.261 -0.094 0.078 Uiso 1.00 H
H35 0.058 1.239 -0.230 0.078 Uiso 1.00 H
H36 -0.128 1.175 -0.246 0.085 Uiso 1.00 H
H37 -0.066 1.057 -0.329 0.085 Uiso 1.00 H
H38 -0.146 1.067 -0.218 0.085 Uiso 1.00 H
H39 0.263 0.549 -0.299 0.066 Uiso 1.00 H
H40 0.423 0.490 -0.211 0.095 Uiso 1.00 H
H41 0.413 0.443 -0.023 0.092 Uiso 1.00 H
H42 0.179 0.443 0.146 0.076 Uiso 1.00 H
H43 0.291 0.376 0.097 0.076 Uiso 1.00 H
H44 0.383 0.548 0.234 0.095 Uiso 1.00 H
H45 0.270 0.610 0.288 0.095 Uiso 1.00 H
H46 0.348 0.559 0.451 0.097 Uiso 1.00 H
H47 0.251 0.477 0.385 0.097 Uiso 1.00 H
H48 0.373 0.331 0.258 0.109 Uiso 1.00 H
H49 0.470 0.413 0.323 0.109 Uiso 1.00 H
H50 0.341 0.332 0.471 0.135 Uiso 1.00 H
H51 0.463 0.291 0.435 0.135 Uiso 1.00 H
H52 0.434 0.418 0.539 0.135 Uiso 1.00 H
H53 -0.123 0.521 0.191 0.069 Uiso 1.00 H
H54 -0.143 0.655 0.268 0.069 Uiso 1.00 H
H55 -0.157 0.678 0.076 0.056 Uiso 1.00 H
H56 -0.221 0.450 -0.016 0.060 Uiso 1.00 H
H57 -0.449 0.702 -0.026 0.095 Uiso 1.00 H
H58 -0.330 0.743 0.026 0.095 Uiso 1.00 H
H59 -0.392 0.569 -0.224 0.063 Uiso 1.00 H
H60 -0.363 0.387 -0.219 0.085 Uiso 1.00 H
H61 -0.300 0.387 -0.340 0.085 Uiso 1.00 H
H62 -0.243 0.336 -0.245 0.085 Uiso 1.00 H
H63 -0.314 0.758 -0.175 0.059 Uiso 1.00 H
H64 -0.438 0.728 -0.365 0.106 Uiso 1.00 H
H65 -0.411 0.637 -0.511 0.106 Uiso 1.00 H
H66 -0.443 0.596 -0.402 0.106 Uiso 1.00 H
H67 -0.148 0.741 -0.370 0.085 Uiso 1.00 H
H68 -0.227 0.722 -0.494 0.085 Uiso 1.00 H
H69 -0.257 0.816 -0.350 0.085 Uiso 1.00 H
H70 -0.206 0.270 -0.614 0.074 Uiso 1.00 H
H71 -0.141 0.294 -0.717 0.074 Uiso 1.00 H
H72 0.045 0.355 -0.645 0.085 Uiso 1.00 H
H73 -0.016 0.473 -0.618 0.085 Uiso 1.00 H
H74 0.062 0.462 -0.506 0.085 Uiso 1.00 H

loop_
_atom_site_aniso_label
_atom_site_aniso_U_11
_atom_site_aniso_U_22
_atom_site_aniso_U_33
_atom_site_aniso_U_12
_atom_site_aniso_U_13
_atom_site_aniso_U_23
ZnA 0.0414(7) 0.0312(6) 0.0452(7) 0.0007(5) 0.0074(5) 0.0119(5)
ZnB 0.0391(7) 0.0304(6) 0.0450(6) 0.0002(5) 0.0013(5) 0.0090(5)
S1A 0.075(2) 0.0550(10) 0.0520(10) -0.0010(10) 0.0090(10) 0.0260(10)
S1B 0.082(2) 0.0560(10) 0.0460(10) -0.0020(10) -0.0030(10) 0.0160(10)
S2A 0.052(2) 0.093(2) 0.072(2) 0.009(2) -0.0170(10) 0.023(2)
S2B 0.060(2) 0.087(2) 0.091(2) -0.001(2) 0.033(2) 0.038(2)
S3A 0.074(2) 0.073(2) 0.100(2) -0.004(2) 0.027(2) 0.049(2)
S3B 0.060(2) 0.072(2) 0.060(2) -0.0010(10) -0.0160(10) 0.0090(10)
O1A 0.044(3) 0.034(3) 0.035(3) -0.001(2) 0.006(2) 0.005(3)
O1B 0.038(3) 0.041(4) 0.050(4) -0.005(2) 0.001(3) 0.019(3)
O2A 0.037(3) 0.037(3) 0.063(4) 0.000(2) 0.008(3) 0.009(3)
O2B 0.037(3) 0.032(3) 0.057(4) 0.001(2) 0.003(3) 0.008(3)
O3A 0.191(10) 0.039(3) 0.074(5) 0.045(5) 0.039(6) 0.020(4)
O3B 0.200(10) 0.041(3) 0.055(5) 0.041(5) 0.009(6) 0.004(3)
O4A 0.068(5) 0.036(2) 0.052(4) 0.011(3) 0.014(4) 0.015(3)
O4B 0.079(5) 0.034(2) 0.046(3) 0.011(3) 0.008(4) 0.014(3)
N1A 0.052(4) 0.033(4) 0.039(3) 0.005(4) 0.006(3) 0.007(3)
N1B 0.046(4) 0.039(4) 0.050(3) -0.005(4) 0.011(3) 0.019(4)
N2A 0.037(4) 0.045(3) 0.053(4) -0.004(3) 0.000(3) 0.013(3)
N2B 0.045(5) 0.036(3) 0.052(4) 0.003(3) 0.009(4) 0.008(3)
N3A 0.050(4) 0.026(3) 0.041(4) 0.001(3) 0.005(3) 0.009(3)
N3B 0.038(4) 0.030(3) 0.040(2) -0.005(3) 0.012(3) 0.006(3)
C1A 0.037(4) 0.041(5) 0.045(4) -0.009(4) 0.003(3) 0.006(4)
C1B 0.039(4) 0.025(4) 0.057(5) -0.002(4) -0.001(3) 0.012(4)
C2A 0.053(6) 0.062(7) 0.046(6) 0.006(5) -0.011(4) 0.016(5)
C2B 0.051(5) 0.059(7) 0.054(6) 0.009(5) 0.016(4) 0.023(5)
C3A 0.046(6) 0.093(9) 0.075(6) 0.018(6) -0.002(5) 0.018(7)
C3B 0.034(6) 0.093(8) 0.104(9) 0.015(6) 0.000(6) 0.039(7)
C4A 0.037(5) 0.090(8) 0.072(5) 0.008(6) 0.012(5) 0.003(6)
C4B 0.035(5) 0.089(8) 0.114(9) 0.020(6) -0.011(5) 0.055(7)
C5A 0.047(5) 0.054(6) 0.057(4) -0.002(4) 0.012(4) 0.008(5)
C5B 0.051(5) 0.056(6) 0.064(6) 0.000(5) -0.014(4) 0.019(5)
C6A 0.043(4) 0.036(5) 0.044(4) -0.009(4) 0.006(3) 0.000(4)
C6B 0.047(4) 0.033(4) 0.054(5) -0.006(4) 0.002(4) 0.012(4)
C7A 0.065(7) 0.074(7) 0.058(5) -0.001(6) 0.024(6) 0.016(6)
C7B 0.060(7) 0.055(6) 0.066(6) 0.002(5) -0.024(5) 0.022(4)
C8A 0.067(8) 0.065(7) 0.100(7) -0.010(6) 0.019(7) 0.025(6)
C8B 0.092(10) 0.051(6) 0.071(7) -0.010(6) -0.024(6) 0.006(5)
C9A 0.077(9) 0.140(10) 0.108(7) 0.006(7) 0.022(8) 0.085(9)
C9B 0.077(9) 0.090(9) 0.075(8) 0.000(6) -0.016(7) 0.038(7)
C10A 0.130(10) 0.094(10) 0.118(9) -0.003(7) 0.037(10) 0.047(9)
C10B 0.110(10) 0.073(8) 0.074(7) 0.002(6) -0.019(7) 0.018(6)
C11A 0.18(2) 0.150(10) 0.121(9) -0.030(10) 0.030(10) 0.070(10)
C11B 0.150(10) 0.100(10) 0.072(8) 0.017(10) -0.014(9) 0.035(7)
C12A 0.052(4) 0.020(4) 0.044(5) 0.002(4) 0.004(3) -0.003(3)
C12B 0.053(4) 0.028(4) 0.045(3) 0.002(4) 0.005(3) 0.005(4)
C13A 0.073(3) 0.036(5) 0.048(5) 0.016(5) 0.002(5) 0.011(4)
C13B 0.081(3) 0.043(5) 0.047(5) 0.005(5) 0.020(5) 0.016(4)
C14A 0.053(5) 0.037(5) 0.057(5) 0.007(4) 0.004(4) 0.027(4)
C14B 0.044(5) 0.043(5) 0.053(5) 0.007(4) 0.009(3) 0.021(4)
C15A 0.052(5) 0.037(5) 0.051(5) 0.001(4) 0.003(5) 0.007(4)
C15B 0.058(5) 0.038(5) 0.058(5) -0.008(4) 0.007(4) 0.024(5)
C16A 0.060(7) 0.077(7) 0.074(3) 0.031(6) -0.004(6) 0.031(4)
C16B 0.063(7) 0.067(7) 0.089(7) 0.017(6) 0.037(6) 0.014(4)
C17A 0.038(5) 0.047(5) 0.060(5) -0.008(3) 0.011(4) 0.006(3)
C17B 0.031(5) 0.049(5) 0.079(6) 0.001(3) 0.008(5) 0.027(4)
C18A 0.067(7) 0.042(4) 0.071(7) -0.012(5) 0.001(6) 0.005(5)
C18B 0.065(7) 0.042(5) 0.084(8) -0.011(5) -0.006(6) 0.008(5)
C19A 0.031(4) 0.043(5) 0.058(4) 0.011(4) 0.005(4) 0.014(4)
C19B 0.038(4) 0.034(5) 0.064(4) 0.009(4) -0.002(4) 0.012(4)
C20A 0.052(5) 0.049(5) 0.059(5) -0.002(4) 0.015(4) 0.015(4)
C20B 0.053(5) 0.043(4) 0.065(4) 0.015(4) -0.003(5) 0.011(4)
C21A 0.053(6) 0.107(10) 0.092(9) 0.017(7) 0.035(6) 0.043(8)
C21B 0.060(6) 0.091(9) 0.098(9) 0.028(7) -0.018(7) 0.032(8)
C22A 0.082(8) 0.049(6) 0.051(5) 0.008(5) 0.004(5) 0.010(4)
C22B 0.085(9) 0.052(6) 0.078(7) 0.011(5) 0.023(6) 0.029(5)
C23A 0.049(6) 0.050(5) 0.057(6) 0.004(4) 0.014(5) 0.000(5)
C23B 0.043(5) 0.035(5) 0.057(4) -0.002(4) -0.004(4) 0.011(3)
C24A 0.101(8) 0.043(5) 0.068(7) -0.006(4) 0.016(5) 0.037(5)
C24B 0.071(6) 0.044(5) 0.049(6) -0.012(3) 0.011(4) -0.003(4)
C25A 0.075(6) 0.032(4) 0.052(4) 0.014(4) 0.007(4) 0.017(4)
C25B 0.062(6) 0.024(4) 0.055(5) 0.007(3) 0.005(3) 0.003(3)
C26A 0.080(8) 0.057(6) 0.062(7) 0.012(6) -0.006(5) 0.016(5)
C26B 0.056(7) 0.069(7) 0.095(9) 0.003(6) 0.023(6) 0.040(6)
C27A 0.083(7) 0.038(4) 0.047(5) 0.016(5) 0.003(5) 0.014(3)
C27B 0.071(7) 0.039(4) 0.048(3) 0.009(4) 0.013(5) 0.014(3)

loop_
_atom_type_symbol
_atom_type_scat_dispersion_real
_atom_type_scat_dispersion_imag
_atom_type_scat_source
Zn 0.284 1.430
;International Tables for Crystallography
(1992, Vol. C, Tables 4.2.6.8 and 6.1.1.1)
;
S 0.125 0.123
;International Tables for Crystallography
(1992, Vol. C, Tables 4.2.6.8 and 6.1.1.1)
;
O 0.011 0.006
;International Tables for Crystallography
(1992, Vol. C, Tables 4.2.6.8 and 6.1.1.1)
;
N 0.006 0.003
;International Tables for Crystallography
(1992, Vol. C, Tables 4.2.6.8 and 6.1.1.1)
;
C 0.003 0.002
;International Tables for Crystallography
(1992, Vol. C, Tables 4.2.6.8 and 6.1.1.1)
;
H 0.000 0.000
;International Tables for Crystallography
(1992, Vol. C, Table 6.1.1.2)
;

loop_
_geom_angle_atom_site_label_1
_geom_angle_atom_site_label_2
_geom_angle_atom_site_label_3
_geom_angle_site_symmetry_1
_geom_angle_site_symmetry_2
_geom_angle_site_symmetry_3
_geom_angle
_geom_angle_publ_flag
O1A ZnA O2A 1_555 1_555 1_555 93.7(2) yes
O1A ZnA O4A 1_555 1_555 1_555 101.2(3) yes
O1A ZnA N1A 1_555 1_555 1_555 84.5(3) yes
O1A ZnA N2A 1_555 1_555 1_555 155.8(2) yes
O1A ZnA N3A 1_555 1_555 1_555 109.1(2) yes
O2A ZnA O4A 1_555 1_555 1_555 160.9(3) yes
O2A ZnA N1A 1_555 1_555 1_555 92.2(3) yes
O2A ZnA N2A 1_555 1_555 1_555 71.1(2) yes
O2A ZnA N3A 1_555 1_555 1_555 84.6(2) yes
O4A ZnA N1A 1_555 1_555 1_555 100.8(3) yes
O4A ZnA N2A 1_555 1_555 1_555 98.1(3) yes
O4A ZNA N3A 1_555 1_555 1_555 79.4(3) yes
N1A ZnA N2A 1_555 1_555 1_555 77.6(3) yes
N1A ZnA N3A 1_555 1_555 1_555 166.2(3) yes
N2A ZnA N3A 1_555 1_555 1_555 88.7(3) yes
O1B ZnB O2B 1_555 1_555 1_555 93.1(2) yes
O1B ZnB O4B 1_555 1_555 1_555 101.5(3) yes
O1B ZnB N1B 1_555 1_555 1_555 84.9(3) yes
O1B ZnB N2B 1_555 1_555 1_555 155.9(2) yes
O1B ZnB N3B 1_555 1_555 1_555 109.1(2) yes
O2B ZnB O4B 1_555 1_555 1_555 161.1(3) yes
O2B ZnB N1B 1_555 1_555 1_555 92.4(3) yes
O2B ZnB N2B 1_555 1_555 1_555 70.8(2) yes
O2B ZnB N3B 1_555 1_555 1_555 84.0(2) yes
O4B ZnB N1B 1_555 1_555 1_555 100.7(3) yes
O4B ZnB N2B 1_555 1_555 1_555 98.4(3) yes
O4B ZnB N3B 1_555 1_555 1_555 79.9(3) yes
N1B ZnB N2B 1_555 1_555 1_555 78.2(3) yes
N1B ZnB N3B 1_555 1_555 1_555 165.7(3) yes
N2B ZnB N3B 1_555 1_555 1_555 87.6(3) yes
C12A S1A C13A 1_555 1_555 1_555 89.7(4) no
C12B S1B C13B 1_555 1_555 1_555 89.5(4) no
C15A S2A C16A 1_555 1_555 1_555 88.0(4) no
C15B S2B C16B 1_555 1_555 1_555 87.8(4) no
C23A S3A C24A 1_555 1_555 1_555 90.5(5) no
C23B S3B C24B 1_555 1_555 1_555 89.9(5) no
ZNA O1A C1A 1_555 1_555 1_555 116.5(5) no
ZNB O1B C1B 1_555 1_555 1_555 115.4(5) no
ZNA O2A C19A 1_555 1_555 1_555 109.7(5) no
ZNA O2A H1 1_555 1_555 1_555 122.6 no
C19A O2A H1 1_555 1_555 1_555 118.0 no
ZNB O2B C19B 1_555 1_555 1_555 111.2(5) no
ZNB O2B H2 1_555 1_555 1_555 128.7 no
C19B O2B H2 1_555 1_555 1_555 108.8 no
ZNA O4A C27A 1_555 1_555 1_555 118.8(6) no
ZNB O4B C27B 1_555 1_555 1_555 116.6(6) no
ZNA N1A C12A 1_555 1_555 1_555 127.5(6) no
ZNA N1A C14A 1_555 1_555 1_555 115.1(6) no
C12A N1A C14A 1_555 1_555 1_555 116.0(8) no
ZNB N1B C12B 1_555 1_555 1_555 127.8(6) no
ZNB N1B C14B 1_555 1_555 1_555 115.1(6) no
C12B N1B C14B 1_555 1_555 1_555 115.4(7) no
ZNA N2A C15A 1_555 1_555 1_555 105.5(6) no
ZNA N2A C17A 1_555 1_555 1_555 111.3(5) no
ZNA N2A C18A 1_555 1_555 1_555 109.6(6) no
C15A N2A C17A 1_555 1_555 1_555 110.0(7) no
C15A N2A C18A 1_555 1_555 1_555 109.8(7) no
C17A N2A C18A 1_555 1_555 1_555 110.5(7) no
ZNB N2B C15B 1_555 1_555 1_555 104.4(5) no
ZNB N2B C17B 1_555 1_555 1_555 111.7(5) no
ZNB N2B C18B 1_555 1_555 1_555 110.2(6) no
C15B N2B C17B 1_555 1_555 1_555 110.4(7) no
C15B N2B C18B 1_555 1_555 1_555 110.7(7) no
C17B N2B C18B 1_555 1_555 1_555 109.4(8) no
ZNA N3A C23A 1_555 1_555 1_555 131.5(7) no
ZNA N3A C25A 1_555 1_555 1_555 110.9(5) no
C23A N3A C25A 1_555 1_555 1_555 115.2(8) no
ZNB N3B C23B 1_555 1_555 1_555 132.6(6) no
ZNB N3B C25B 1_555 1_555 1_555 111.0(5) no
C23B N3B C25B 1_555 1_555 1_555 114.6(7) no
O1A C1A C2A 1_555 1_555 1_555 116.7(8) no
O1A C1A C6A 1_555 1_555 1_555 124.0(8) no
C2A C1A C6A 1_555 1_555 1_555 119.3(9) no
O1B C1B C2B 1_555 1_555 1_555 116.4(8) no
O1B C1B C6B 1_555 1_555 1_555 125.1(8) no
C2B C1B C6B 1_555 1_555 1_555 118.4(9) no
C1A C2A C3A 1_555 1_555 1_555 119.9(9) no
C1A C2A H3 1_555 1_555 1_555 120 no
C3A C2A H3 1_555 1_555 1_555 120 no
C1B C2B C3B 1_555 1_555 1_555 121.0(10) no
C1B C2B H39 1_555 1_555 1_555 119 no
C3B C2B H39 1_555 1_555 1_555 119 no
C2A C3A C4A 1_555 1_555 1_555 120.5(10) no
C2A C3A H4 1_555 1_555 1_555 119 no
C4A C3A H4 1_555 1_555 1_555 119 no
C2B C3B C4B 1_555 1_555 1_555 120.0(10) no
C2B C3B H40 1_555 1_555 1_555 119 no
C4B C3B H40 1_555 1_555 1_555 119 no
C3A C4A C5A 1_555 1_555 1_555 121.9(10) no
C3A C4A H5 1_555 1_555 1_555 119 no
C5A C4A H5 1_555 1_555 1_555 119 no
C3B C4B C5B 1_555 1_555 1_555 120.0(9) no
C3B C4B H41 1_555 1_555 1_555 119 no
C5B C4B H41 1_555 1_555 1_555 119 no
C4A C5A C6A 1_555 1_555 1_555 118.6(9) no
C4A C5A C7A 1_555 1_555 1_555 115.5(9) no
C6A C5A C7A 1_555 1_555 1_555 125.6(9) no
C4B C5B C6B 1_555 1_555 1_555 120.5(10) no
C4B C5B C7B 1_555 1_555 1_555 115.4(9) no
C6B C5B C7B 1_555 1_555 1_555 124.1(10) no
C1A C6A C5A 1_555 1_555 1_555 119.8(9) no
C1A C6A C12A 1_555 1_555 1_555 119.0(8) no
C5A C6A C12A 1_555 1_555 1_555 121.2(8) no
C1B C6B C5B 1_555 1_555 1_555 119.9(9) no
C1B C6B C12B 1_555 1_555 1_555 116.7(8) no
C5B C6B C12B 1_555 1_555 1_555 123.5(9) no
C5A C7A C8A 1_555 1_555 1_555 111.2(9) no
C5A C7A H6 1_555 1_555 1_555 109.0 no
C5A C7A H7 1_555 1_555 1_555 109.0 no
C8A C7A H6 1_555 1_555 1_555 109 no
C8A C7A H7 1_555 1_555 1_555 109.0 no
H6 C7A H7 1_555 1_555 1_555 109 no
C5B C7B C8B 1_555 1_555 1_555 111.2(9) no
C5B C7B H42 1_555 1_555 1_555 109.0 no
C5B C7B H43 1_555 1_555 1_555 109.0 no
C8B C7B H42 1_555 1_555 1_555 109.0 no
C8B C7B H43 1_555 1_555 1_555 109.0 no
H42 C7B H43 1_555 1_555 1_555 109 no
C7A C8A C9A 1_555 1_555 1_555 112.0(10) no
C7A C8A H8 1_555 1_555 1_555 108 no
C7A C8A H9 1_555 1_555 1_555 108 no
C9A C8A H8 1_555 1_555 1_555 108 no
C9A C8A H9 1_555 1_555 1_555 108 no
H8 C8A H9 1_555 1_555 1_555 109 no
C7B C8B C9B 1_555 1_555 1_555 112.9(10) no
C7B C8B H44 1_555 1_555 1_555 108 no
C7B C8B H45 1_555 1_555 1_555 108 no
C9B C8B H44 1_555 1_555 1_555 108 no
C9B C8B H45 1_555 1_555 1_555 108 no
H44 C8B H45 1_555 1_555 1_555 109 no
C8A C9A C10A 1_555 1_555 1_555 111.0(10) no
C8A C9A H10 1_555 1_555 1_555 108 no
C8A C9A H11 1_555 1_555 1_555 108 no
C10A C9A H10 1_555 1_555 1_555 108 no
C10A C9A H11 1_555 1_555 1_555 108 no
H10 C9A H11 1_555 1_555 1_555 109 no
C8B C9B C10B 1_555 1_555 1_555 112.0(10) no
C8B C9B H46 1_555 1_555 1_555 108 no
C8B C9B H47 1_555 1_555 1_555 108 no
C10B C9B H46 1_555 1_555 1_555 108 no
C10B C9B H47 1_555 1_555 1_555 108 no
H46 C9B H47 1_555 1_555 1_555 109 no
C9A C10A C11A 1_555 1_555 1_555 110.0(10) no
C9A C10A H12 1_555 1_555 1_555 109 no
C9A C10A H13 1_555 1_555 1_555 109 no
C11A C10A H12 1_555 1_555 1_555 109 no
C11A C10A H13 1_555 1_555 1_555 109 no
H12 C10A H13 1_555 1_555 1_555 109 no
C9B C10B C11B 1_555 1_555 1_555 111.0(10) no
C9B C10B H48 1_555 1_555 1_555 108 no
C9B C10B H49 1_555 1_555 1_555 108 no
C11B C10B H48 1_555 1_555 1_555 108 no
C11B C10B H49 1_555 1_555 1_555 108 no
H48 C10B H49 1_555 1_555 1_555 109 no
C10A C11A H14 1_555 1_555 1_555 109 no
C10A C11A H15 1_555 1_555 1_555 109 no
C10A C11A H16 1_555 1_555 1_555 109 no
H14 C11A H15 1_555 1_555 1_555 109 no
H14 C11A H16 1_555 1_555 1_555 109 no
H15 C11A H16 1_555 1_555 1_555 109 no
C10B C11B H50 1_555 1_555 1_555 109 no
C10B C11B H51 1_555 1_555 1_555 109 no
C10B C11B H52 1_555 1_555 1_555 109 no
H50 C11B H51 1_555 1_555 1_555 109 no
H50 C11B H52 1_555 1_555 1_555 109 no
H51 C11B H52 1_555 1_555 1_555 109 no
S1A C12A N1A 1_555 1_555 1_555 114.0(7) no
S1A C12A C6A 1_555 1_555 1_555 123.8(7) no
N1A C12A C6A 1_555 1_555 1_555 121.9(8) no
S1B C12B N1B 1_555 1_555 1_555 114.6(7) no
S1B C12B C6B 1_555 1_555 1_555 122.6(7) no
N1B C12B C6B 1_555 1_555 1_555 122.7(8) no
S1A C13A C14A 1_555 1_555 1_555 105.1(6) no
S1A C13A H17 1_555 1_555 1_555 110.6 no
S1A C13A H18 1_555 1_555 1_555 110.6 no
C14A C13A H17 1_555 1_555 1_555 110.5 no
C14A C13A H18 1_555 1_555 1_555 110.6 no
H17 C13A H18 1_555 1_555 1_555 109.5 no
S1B C13B C14B 1_555 1_555 1_555 105.8(6) no
S1B C13B H53 1_555 1_555 1_555 110.4 no
S1B C13B H54 1_555 1_555 1_555 110.4 no
C14B C13B H53 1_555 1_555 1_555 110.4 no
C14B C13B H54 1_555 1_555 1_555 110.4 no
H53 C13B H54 1_555 1_555 1_555 109.5 no
N1A C14A C13A 1_555 1_555 1_555 107.2(7) no
N1A C14A C15A 1_555 1_555 1_555 107.8(7) no
N1A C14A H19 1_555 1_555 1_555 109.1 no
C13A C14A C15A 1_555 1_555 1_555 114.5(8) no
C13A C14A H19 1_555 1_555 1_555 109.1 no
C15A C14A H19 1_555 1_555 1_555 109.1 no
N1B C14B C13B 1_555 1_555 1_555 106.4(7) no
N1B C14B C15B 1_555 1_555 1_555 107.9(7) no
N1B C14B H55 1_555 1_555 1_555 109.6 no
C13B C14B C15B 1_555 1_555 1_555 113.6(8) no
C13B C14B H55 1_555 1_555 1_555 109.6 no
C15B C14B H55 1_555 1_555 1_555 109.6 no
S2A C15A N2A 1_555 1_555 1_555 107.2(7) no
S2A C15A C14A 1_555 1_555 1_555 110.4(7) no
S2A C15A H20 1_555 1_555 1_555 108.9 no
N2A C15A C14A 1_555 1_555 1_555 112.6(8) no
N2A C15A H20 1_555 1_555 1_555 108.8 no
C14A C15A H20 1_555 1_555 1_555 108.9 no
S2B C15B N2B 1_555 1_555 1_555 106.4(7) no
S2B C15B C14B 1_555 1_555 1_555 112.1(7) no
S2B C15B H56 1_555 1_555 1_555 108.6 no
N2B C15B C14B 1_555 1_555 1_555 112.6(8) no
N2B C15B H56 1_555 1_555 1_555 108.6 no
C14B C15B H56 1_555 1_555 1_555 108.6 no
S2A C16A C17A 1_555 1_555 1_555 106.2(7) no
S2A C16A H21 1_555 1_555 1_555 110.3 no
S2A C16A H22 1_555 1_555 1_555 110.3 no
C17A C16A H21 1_555 1_555 1_555 110 no
C17A C16A H22 1_555 1_555 1_555 110.3 no
H21 C16A H22 1_555 1_555 1_555 109.4 no
S2B C16B C17B 1_555 1_555 1_555 108.0(7) no
S2B C16B H57 1_555 1_555 1_555 109.8 no
S2B C16B H58 1_555 1_555 1_555 109.8 no
C17B C16B H57 1_555 1_555 1_555 109 no
C17B C16B H58 1_555 1_555 1_555 109.8 no
H57 C16B H58 1_555 1_555 1_555 109 no
N2A C17A C16A 1_555 1_555 1_555 109.7(8) no
N2A C17A C19A 1_555 1_555 1_555 111.3(7) no
N2A C17A H23 1_555 1_555 1_555 108.1 no
C16A C17A C19A 1_555 1_555 1_555 111.4(8) no
C16A C17A H23 1_555 1_555 1_555 108.1 no
C19A C17A H23 1_555 1_555 1_555 108.1 no
N2B C17B C16B 1_555 1_555 1_555 108.0(8) no
N2B C17B C19B 1_555 1_555 1_555 111.3(7) no
N2B C17B H59 1_555 1_555 1_555 109.0 no
C16B C17B C19B 1_555 1_555 1_555 110.6(8) no
C16B C17B H59 1_555 1_555 1_555 109.0 no
C19B C17B H59 1_555 1_555 1_555 109.0 no
N2A C18A H24 1_555 1_555 1_555 109.5 no
N2A C18A H25 1_555 1_555 1_555 109.5 no
N2A C18A H26 1_555 1_555 1_555 109.5 no
H24 C18A H25 1_555 1_555 1_555 109 no
H24 C18A H26 1_555 1_555 1_555 109.5 no
H25 C18A H26 1_555 1_555 1_555 109 no
N2B C18B H60 1_555 1_555 1_555 109.5 no
N2B C18B H61 1_555 1_555 1_555 109.5 no
N2B C18B H62 1_555 1_555 1_555 109.5 no
H60 C18B H61 1_555 1_555 1_555 109 no
H60 C18B H62 1_555 1_555 1_555 109 no
H61 C18B H62 1_555 1_555 1_555 109 no
O2A C19A C17A 1_555 1_555 1_555 107.5(7) no
O2A C19A C20A 1_555 1_555 1_555 113.4(7) no
O2A C19A H27 1_555 1_555 1_555 104.9 no
C17A C19A C20A 1_555 1_555 1_555 119.8(8) no
C17A C19A H27 1_555 1_555 1_555 104.9 no
C20A C19A H27 1_555 1_555 1_555 104.9 no
O2B C19B C17B 1_555 1_555 1_555 107.8(7) no
O2B C19B C20B 1_555 1_555 1_555 113.0(8) no
O2B C19B H63 1_555 1_555 1_555 105.7 no
C17B C19B C20B 1_555 1_555 1_555 118.0(8) no
C17B C19B H63 1_555 1_555 1_555 105.7 no
C20B C19B H63 1_555 1_555 1_555 105.7 no
C19A C20A C21A 1_555 1_555 1_555 109.8(9) no
C19A C20A C22A 1_555 1_555 1_555 109.2(8) no
C19A C20A C23A 1_555 1_555 1_555 112.6(8) no
C21A C20A C22A 1_555 1_555 1_555 108.1(9) no
C21A C20A C23A 1_555 1_555 1_555 111.3(9) no
C22A C20A C23A 1_555 1_555 1_555 105.7(8) no
C19B C20B C21B 1_555 1_555 1_555 108.5(9) no
C19B C20B C22B 1_555 1_555 1_555 108.1(8) no
C19B C20B C23B 1_555 1_555 1_555 112.5(8) no
C21B C20B C22B 1_555 1_555 1_555 109.0(9) no
C21B C20B C23B 1_555 1_555 1_555 111.9(9) no
C22B C20B C23B 1_555 1_555 1_555 106.7(8) no
C20A C21A H28 1_555 1_555 1_555 109 no
C20A C21A H29 1_555 1_555 1_555 109 no
C20A C21A H30 1_555 1_555 1_555 109.5 no
H28 C21A H29 1_555 1_555 1_555 109 no
H28 C21A H30 1_555 1_555 1_555 109 no
H29 C21A H30 1_555 1_555 1_555 109 no
C20B C21B H64 1_555 1_555 1_555 109 no
C20B C21B H65 1_555 1_555 1_555 109 no
C20B C21B H66 1_555 1_555 1_555 109.5 no
H64 C21B H65 1_555 1_555 1_555 109 no
H64 C21B H66 1_555 1_555 1_555 109 no
H65 C21B H66 1_555 1_555 1_555 109 no
C20A C22A H31 1_555 1_555 1_555 109.5 no
C20A C22A H32 1_555 1_555 1_555 109.5 no
C20A C22A H33 1_555 1_555 1_555 109.5 no
H31 C22A H32 1_555 1_555 1_555 109 no
H31 C22A H33 1_555 1_555 1_555 109 no
H32 C22A H33 1_555 1_555 1_555 109.5 no
C20B C22B H67 1_555 1_555 1_555 109.5 no
C20B C22B H68 1_555 1_555 1_555 109.5 no
C20B C22B H69 1_555 1_555 1_555 109.5 no
H67 C22B H68 1_555 1_555 1_555 109 no
H67 C22B H69 1_555 1_555 1_555 109 no
H68 C22B H69 1_555 1_555 1_555 109 no
S3A C23A N3A 1_555 1_555 1_555 115.7(8) no
S3A C23A C20A 1_555 1_555 1_555 120.9(7) no
N3A C23A C20A 1_555 1_555 1_555 123.3(10) no
S3B C23B N3B 1_555 1_555 1_555 116.1(7) no
S3B C23B C20B 1_555 1_555 1_555 120.2(7) no
N3B C23B C20B 1_555 1_555 1_555 123.5(8) no
S3A C24A C25A 1_555 1_555 1_555 105.4(6) no
S3A C24A H34 1_555 1_555 1_555 110.5 no
S3A C24A H35 1_555 1_555 1_555 110.5 no
C25A C24A H34 1_555 1_555 1_555 110.5 no
C25A C24A H35 1_555 1_555 1_555 110 no
H34 C24A H35 1_555 1_555 1_555 109.5 no
S3B C24B C25B 1_555 1_555 1_555 105.9(6) no
S3B C24B H70 1_555 1_555 1_555 110.4 no
S3B C24B H71 1_555 1_555 1_555 110.4 no
C25B C24B H70 1_555 1_555 1_555 110.4 no
C25B C24B H71 1_555 1_555 1_555 110.4 no
H70 C24B H71 1_555 1_555 1_555 109.5 no
N3A C25A C24A 1_555 1_555 1_555 107.5(8) no
N3A C25A C26A 1_555 1_555 1_555 107.5(7) no
N3A C25A C27A 1_555 1_555 1_555 108.3(7) no
C24A C25A C26A 1_555 1_555 1_555 111.6(8) no
C24A C25A C27A 1_555 1_555 1_555 112.5(8) no
C26A C25A C27A 1_555 1_555 1_555 109.3(9) no
N3B C25B C24B 1_555 1_555 1_555 108.1(8) no
N3B C25B C26B 1_555 1_555 1_555 108.2(7) no
N3B C25B C27B 1_555 1_555 1_555 107.7(7) no
C24B C25B C26B 1_555 1_555 1_555 111.7(9) no
C24B C25B C27B 1_555 1_555 1_555 112.6(8) no
C26B C25B C27B 1_555 1_555 1_555 108.4(8) no
C25A C26A H36 1_555 1_555 1_555 109.5 no
C25A C26A H37 1_555 1_555 1_555 109 no
C25A C26A H38 1_555 1_555 1_555 109.5 no
H36 C26A H37 1_555 1_555 1_555 109 no
H36 C26A H38 1_555 1_555 1_555 109 no
H37 C26A H38 1_555 1_555 1_555 109 no
C25B C26B H72 1_555 1_555 1_555 109.5 no
C25B C26B H73 1_555 1_555 1_555 109.5 no
C25B C26B H74 1_555 1_555 1_555 109.5 no
H72 C26B H73 1_555 1_555 1_555 109 no
H72 C26B H74 1_555 1_555 1_555 109 no
H73 C26B H74 1_555 1_555 1_555 109 no
O3A C27A O4A 1_555 1_555 1_555 126.4(9) no
O3A C27A C25A 1_555 1_555 1_555 116.1(9) no
O4A C27A C25A 1_555 1_555 1_555 117.5(8) no
O3B C27B O4B 1_555 1_555 1_555 122.6(9) no
O3B C27B C25B 1_555 1_555 1_555 118.2(8) no
O4B C27B C25B 1_555 1_555 1_555 119.1(8) no

loop_
_geom_bond_atom_site_label_1
_geom_bond_atom_site_label_2
_geom_bond_site_symmetry_1
_geom_bond_site_symmetry_2
_geom_bond_distance
_geom_bond_publ_flag
ZnA O1A 1_555 1_555 2.020(6) yes
ZnA O2A 1_555 1_555 2.245(6) yes
ZnA O4A 1_555 1_555 2.015(6) yes
ZnA N1A 1_555 1_555 2.036(7) yes
ZnA N2A 1_555 1_555 2.389(7) yes
ZnA N3A 1_555 1_555 2.070(7) yes
ZnB O1B 1_555 1_555 2.030(6) yes
ZnB O2B 1_555 1_555 2.232(6) yes
ZnB O4B 1_555 1_555 2.036(6) yes
ZnB N1B 1_555 1_555 2.027(7) yes
ZnB N2B 1_555 1_555 2.380(7) yes
ZnB N3B 1_555 1_555 2.067(7) yes
S1A C12A 1_555 1_555 1.782(9) no
S1A C13A 1_555 1_555 1.810(10) no
S1B C12B 1_555 1_555 1.772(9) no
S1B C13B 1_555 1_555 1.790(10) no
S2A C15A 1_555 1_555 1.820(10) no
S2A C16A 1_555 1_555 1.800(10) no
S2B C15B 1_555 1_555 1.820(10) no
S2B C16B 1_555 1_555 1.790(10) no
S3A C23A 1_555 1_555 1.750(10) no
S3A C24A 1_555 1_555 1.820(10) no
S3B C23B 1_555 1_555 1.760(10) no
S3B C24B 1_555 1_555 1.840(10) no
O1A C1A 1_555 1_555 1.340(10) no
O1B C1B 1_555 1_555 1.350(10) no
O2A C19A 1_555 1_555 1.420(10) no
O2B C19B 1_555 1_555 1.420(10) no
O3A C27A 1_555 1_555 1.230(10) no
O3B C27B 1_555 1_555 1.250(10) no
O4A C27A 1_555 1_555 1.240(10) no
O4B C27B 1_555 1_555 1.260(10) no
N1A C12A 1_555 1_555 1.260(10) no
N1A C14A 1_555 1_555 1.460(10) no
N1B C12B 1_555 1_555 1.260(10) no
N1B C14B 1_555 1_555 1.460(10) no
N2A C15A 1_555 1_555 1.460(10) no
N2A C17A 1_555 1_555 1.500(10) no
N2A C18A 1_555 1_555 1.490(10) no
N2B C15B 1_555 1_555 1.500(10) no
N2B C17B 1_555 1_555 1.500(10) no
N2B C18B 1_555 1_555 1.490(10) no
N3A C23A 1_555 1_555 1.270(10) no
N3A C25A 1_555 1_555 1.480(10) no
N3B C23B 1_555 1_555 1.260(10) no
N3B C25B 1_555 1_555 1.500(10) no
C1A C2A 1_555 1_555 1.420(10) no
C1A C6A 1_555 1_555 1.390(10) no
C1B C2B 1_555 1_555 1.400(10) no
C1B C6B 1_555 1_555 1.430(10) no
C2A C3A 1_555 1_555 1.380(10) no
C2B C3B 1_555 1_555 1.390(10) no
C3A C4A 1_555 1_555 1.37(2) no
C3B C4B 1_555 1_555 1.41(2) no
C4A C5A 1_555 1_555 1.380(10) no
C4B C5B 1_555 1_555 1.37(2) no
C5A C6A 1_555 1_555 1.440(10) no
C5A C7A 1_555 1_555 1.540(10) no
C5B C6B 1_555 1_555 1.410(10) no
C5B C7B 1_555 1_555 1.540(10) no
C6A C12A 1_555 1_555 1.490(10) no
C6B C12B 1_555 1_555 1.500(10) no
C7A C8A 1_555 1_555 1.52(2) no
C7B C8B 1_555 1_555 1.540(10) no
C8A C9A 1_555 1_555 1.54(2) no
C8B C9B 1_555 1_555 1.53(2) no
C9A C10A 1_555 1_555 1.52(2) no
C9B C10B 1_555 1_555 1.49(2) no
C10A C11A 1_555 1_555 1.49(2) no
C10B C11B 1_555 1_555 1.56(2) no
C13A C14A 1_555 1_555 1.520(10) no
C13B C14B 1_555 1_555 1.520(10) no
C14A C15A 1_555 1_555 1.530(10) no
C14B C15B 1_555 1_555 1.510(10) no
C16A C17A 1_555 1_555 1.520(10) no
C16B C17B 1_555 1_555 1.530(10) no
C17A C19A 1_555 1_555 1.550(10) no
C17B C19B 1_555 1_555 1.540(10) no
C19A C20A 1_555 1_555 1.540(10) no
C19B C20B 1_555 1_555 1.560(10) no
C20A C21A 1_555 1_555 1.560(10) no
C20A C22A 1_555 1_555 1.530(10) no
C20A C23A 1_555 1_555 1.530(10) no
C20B C21B 1_555 1_555 1.530(10) no
C20B C22B 1_555 1_555 1.540(10) no
C20B C23B 1_555 1_555 1.510(10) no
C24A C25A 1_555 1_555 1.530(10) no
C24B C25B 1_555 1_555 1.500(10) no
C25A C26A 1_555 1_555 1.520(10) no
C25A C27A 1_555 1_555 1.530(10) no
C25B C26B 1_555 1_555 1.530(10) no
C25B C27B 1_555 1_555 1.510(10) no

loop_
_geom_hbond_atom_site_label_D
_geom_hbond_atom_site_label_H
_geom_hbond_atom_site_label_A
_geom_hbond_site_symmetry_A
_geom_hbond_distance_DH
_geom_hbond_distance_HA
_geom_hbond_distance_DA
_geom_hbond_angle_DHA
O2A H1 O1B 1_555 0.80 1.89 2.562(8) 141
O2B H2 O1A 1_555 0.86 1.88 2.593(8) 144
